data_7710196
loop_
_publ_author_name
'Dey, Sanchaita'
'Hazari, Arijit Singha'
'Mobin, Shaikh M.'
'Lahiri, Goutam Kumar'

_publ_section_title
;
 Diruthenium and triruthenium compounds of potential redox active
 non-chelated &#xF068;1-N,&#xF068;1-N-benzothiadiazole bridge
;
_journal_name_full 'Dalton Transactions'
_journal_paper_doi 10.1039/D2DT00533F
_journal_year 2022
_chemical_formula_moiety 'C30 H38 N4 O8 Ru2 S, Cl O4, 1[H2O], 1[H2O]'
_chemical_formula_sum 'C30 H42 Cl N4 O14 Ru2 S'
_chemical_formula_weight 952.335
_space_group_crystal_system triclinic
_space_group_IT_number 2
_space_group_name_Hall '-P 1'
_space_group_name_H-M_alt 'P -1'
_symmetry_Int_Tables_number 2
_audit_creation_date 2022-04-27
_audit_creation_method
;
Olex2 1.5-dev
(compiled 2022.04.21 svn.rca3783a0 for OlexSys, GUI svn.r6444)
;
_audit_update_record
;
2022-05-02 deposited with the CCDC.	2022-05-04 downloaded from the CCDC.
;
_cell_angle_alpha 94.487(10)
_cell_angle_beta 104.937(9)
_cell_angle_gamma 90.671(11)
_cell_formula_units_Z 2
_cell_length_a 12.479(4)
_cell_length_b 12.682(4)
_cell_length_c 12.995(3)
_cell_measurement_reflns_used 32813
_cell_measurement_temperature 150(2)
_cell_measurement_theta_max 25.07
_cell_measurement_theta_min 2.30
_cell_volume 1979.9(10)
_computing_cell_refinement 'Bruker SAINT'
_computing_data_collection 'Bruker APEX2'
_computing_data_reduction 'Bruker SAINT'
_computing_molecular_graphics 'Olex2 1.5-dev (Dolomanov et al., 2009)'
_computing_publication_material 'Olex2 1.5-dev (Dolomanov et al., 2009)'
_computing_structure_refinement 'olex2.refine 1.5-dev (Bourhis et al., 2015)'
_computing_structure_solution 'SHELXT 2014/5 (Sheldrick, 2014)'
_diffrn_ambient_temperature 150.00
_diffrn_measured_fraction_theta_full 0.9915
_diffrn_measured_fraction_theta_max 0.9915
_diffrn_measurement_device_type 'Bruker APEX-II CCD'
_diffrn_measurement_method '\f and \w scans'
_diffrn_radiation_type 'Mo K\a'
_diffrn_radiation_wavelength 0.71073
_diffrn_reflns_av_R_equivalents 0.0513
_diffrn_reflns_av_unetI/netI 0.0205
_diffrn_reflns_Laue_measured_fraction_full 0.9915
_diffrn_reflns_Laue_measured_fraction_max 0.9915
_diffrn_reflns_limit_h_max 14
_diffrn_reflns_limit_h_min -14
_diffrn_reflns_limit_k_max 15
_diffrn_reflns_limit_k_min -15
_diffrn_reflns_limit_l_max 15
_diffrn_reflns_limit_l_min -15
_diffrn_reflns_number 86977
_diffrn_reflns_point_group_measured_fraction_full 0.9915
_diffrn_reflns_point_group_measured_fraction_max 0.9915
_diffrn_reflns_theta_full 25.1425
_diffrn_reflns_theta_max 25.14
_diffrn_reflns_theta_min 2.19
_exptl_absorpt_coefficient_mu 0.949
_exptl_absorpt_correction_T_max 0.7452
_exptl_absorpt_correction_T_min 0.6575
_exptl_absorpt_correction_type multi-scan
_exptl_absorpt_process_details
;
SADABS-2016/2 (Bruker,2016/2) was used for absorption correction.
wR2(int) was 0.1321 before and 0.0730 after correction.
The Ratio of minimum to maximum transmission is 0.8823.
The \l/2 correction factor is Not present.
;
_exptl_crystal_colour 'metallic dark blue'
_exptl_crystal_colour_lustre metallic
_exptl_crystal_colour_modifier dark
_exptl_crystal_colour_primary blue
_exptl_crystal_density_diffrn 1.597
_exptl_crystal_description block
_exptl_crystal_F_000 962.206
_exptl_crystal_size_max 0.102
_exptl_crystal_size_mid 0.086
_exptl_crystal_size_min 0.05
_refine_diff_density_max 0.7094
_refine_diff_density_min -0.3958
_refine_diff_density_rms 0.0784
_refine_ls_d_res_high 0.8364
_refine_ls_d_res_low 9.2900
_refine_ls_goodness_of_fit_ref 1.1047
_refine_ls_hydrogen_treatment constr
_refine_ls_matrix_type full
_refine_ls_number_constraints 57
_refine_ls_number_parameters 507
_refine_ls_number_reflns 7018
_refine_ls_number_restraints 118
_refine_ls_restrained_S_all 1.0948
_refine_ls_R_factor_all 0.0363
_refine_ls_R_factor_gt 0.0308
_refine_ls_shift/su_max -0.0017
_refine_ls_shift/su_mean 0.0000
_refine_ls_structure_factor_coef Fsqd
_refine_ls_weighting_details 'w=1/[\s^2^(Fo^2^)+(0.0382P)^2^+2.7932P] where P=(Fo^2^+2Fc^2^)/3'
_refine_ls_weighting_scheme calc
_refine_ls_wR_factor_gt 0.0796
_refine_ls_wR_factor_ref 0.0874
_reflns_Friedel_coverage 0.0
_reflns_limit_h_max 14
_reflns_limit_h_min -14
_reflns_limit_k_max 15
_reflns_limit_k_min -15
_reflns_limit_l_max 15
_reflns_limit_l_min 0
_reflns_number_gt 6232
_reflns_number_total 7018
_reflns_threshold_expression I>=2u(I)
_cod_data_source_file d2dt00533f2.cif
_cod_data_source_block 1clo4
_cod_database_code 7710196
_olex2_refinement_description
;
1. Fixed Uiso
 At 1.2 times of:
  All C(H) groups
 At 1.5 times of:
  All C(H,H,H) groups
2. Restrained distances
 Cl2-O9 = Cl2-O10 = Cl2-O11 = Cl2-O12
 1.5 with sigma of 0.02
 O11-O12 \\sim O11A-O12A
 with sigma of 0.04
 Cl2-O9 \\sim Cl2-O10 \\sim Cl2-O11 \\sim Cl2-O12
 with sigma of 0.02
 O10-O11 \\sim O10A-O11A
 with sigma of 0.04
 O9-O11 \\sim O9A-O11A
 with sigma of 0.04
 O9-O11 \\sim O10-O12 \\sim O9-O12 \\sim O10-O11 \\sim O9-O10 \\sim O11-O12
 with sigma of 0.04
 Cl2-O9 \\sim Cl2A-O9A
 with sigma of 0.02
 Cl2-O10 \\sim Cl2A-O10A
 with sigma of 0.02
 Cl2-O11 \\sim Cl2A-O11A
 with sigma of 0.02
 Cl2-O12 \\sim Cl2A-O12A
 with sigma of 0.02
 O9-O10 \\sim O9A-O10A
 with sigma of 0.04
 O9-O12 \\sim O9A-O12A
 with sigma of 0.04
 O10-O12 \\sim O10A-O12A
 with sigma of 0.04
3. Uiso/Uaniso restraints and constraints
Cl2 \\sim O9 \\sim O10 \\sim O11 \\sim O12: within 2A with sigma of 0.04 and
sigma for terminal atoms of 0.08 within 2A
4. Rigid body (RIGU) restrains
 Cl2, O9, O10, O11, O12
 with sigma for 1-2 distances of 0.004 and sigma for 1-3 distances of 0.004
 Cl2A, O9A, O10A, O11A, O12A
 with sigma for 1-2 distances of 0.004 and sigma for 1-3 distances of 0.004
5. Others
 Sof(Cl2A)=Sof(O9A)=Sof(O10A)=Sof(O11A)=Sof(O12A)=1-FVAR(1)
 Sof(Cl2)=Sof(O9)=Sof(O10)=Sof(O11)=Sof(O12)=FVAR(1)
6.a Aromatic/amide H refined with riding coordinates:
 C5(H5), C6(H6), C3(H3), C21(H21), C4(H4), C14(H14), C9(H9), C26(H26)
6.b Idealised Me refined as rotating group:
 C12(H12a,H12b,H12c), C16(H16a,H16b,H16c), C24(H24a,H24b,H24c), C30(H30a,H30b,
 H30c), C18(H18a,H18b,H18c), C28(H28a,H28b,H28c), C23(H23a,H23b,H23c), C19(H19a,
 H19b,H19c), C7(H7a,H7b,H7c), C11(H11a,H11b,H11c)
;
_smtbx_masks_special_details
;
A solvent mask was calculated and 40 electrons were 
found in a volume of 166\%A^3^ in 2 voids per unit cell. 
This is consistent with the presence of 1[H2O], 1[H2O] per Formula Unit 
which account for 40 electrons per unit cell.
;
_olex2_submission_special_instructions 'No special instructions were received'

loop_
_space_group_symop_id
_space_group_symop_operation_xyz
1 x,y,z
2 -x,-y,-z

loop_
_atom_site_label
_atom_site_type_symbol
_atom_site_fract_x
_atom_site_fract_y
_atom_site_fract_z
_atom_site_U_iso_or_equiv
_atom_site_adp_type
_atom_site_occupancy
_atom_site_refinement_flags_posn
_atom_site_refinement_flags_adp
_atom_site_disorder_group
Ru1 Ru -0.82209(2) -0.764305(19) -0.379573(19) 0.03131(8) Uani 1.000000 . . .
Ru2 Ru -0.57844(2) -0.32463(2) -0.24225(2) 0.03631(9) Uani 1.000000 . . .
S1 S -0.67472(6) -0.55465(6) -0.32668(6) 0.03409(17) Uani 1.000000 . . .
O3 O -0.98240(17) -0.72361(17) -0.41123(18) 0.0383(5) Uani 1.000000 . . .
O4 O -0.79802(18) -0.70855(17) -0.51248(17) 0.0360(5) Uani 1.000000 . . .
O2 O -0.66065(18) -0.80625(18) -0.34418(17) 0.0403(5) Uani 1.000000 . . .
O6 O -0.59961(17) -0.35174(19) -0.40116(17) 0.0402(5) Uani 1.000000 . . .
O8 O -0.45488(18) -0.4268(2) -0.22780(18) 0.0431(5) Uani 1.000000 . . .
O1 O -0.8743(2) -0.90258(18) -0.46872(19) 0.0441(5) Uani 1.000000 . . .
O5 O -0.4647(2) -0.2073(2) -0.2312(2) 0.0480(6) Uani 1.000000 . . .
O7 O -0.5576(2) -0.2963(2) -0.08409(18) 0.0469(6) Uani 1.000000 . . .
N1 N -0.77997(19) -0.6227(2) -0.30429(19) 0.0307(5) Uani 1.000000 . . .
N2 N -0.6854(2) -0.4457(2) -0.25021(19) 0.0330(6) Uani 1.000000 . . .
N3 N -0.8370(2) -0.8221(2) -0.2417(2) 0.0408(6) Uani 1.000000 . . .
N4 N -0.7051(2) -0.2217(2) -0.2651(2) 0.0418(6) Uani 1.000000 . . .
C5 C -0.9524(3) -0.5152(3) -0.1323(2) 0.0388(7) Uani 1.000000 . . .
H5 H -1.0143(3) -0.5323(3) -0.1062(2) 0.0465(9) Uiso 1.000000 R . .
C2 C -0.7721(2) -0.4598(2) -0.2056(2) 0.0313(6) Uani 1.000000 . . .
C1 C -0.8267(2) -0.5608(2) -0.2364(2) 0.0311(6) Uani 1.000000 . . .
C6 C -0.9185(2) -0.5885(3) -0.1992(2) 0.0344(7) Uani 1.000000 . . .
H6 H -0.9557(2) -0.6556(3) -0.2197(2) 0.0412(8) Uiso 1.000000 R . .
C13 C -1.0271(3) -0.6685(3) -0.4883(3) 0.0405(8) Uani 1.000000 . . .
C3 C -0.8086(3) -0.3864(3) -0.1358(2) 0.0368(7) Uani 1.000000 . . .
H3 H -0.7721(3) -0.3191(3) -0.1136(2) 0.0442(8) Uiso 1.000000 R . .
C15 C -0.8728(3) -0.6601(3) -0.5777(3) 0.0410(8) Uani 1.000000 . . .
C22 C -0.5309(3) -0.3193(3) -0.4504(3) 0.0432(8) Uani 1.000000 . . .
C21 C -0.4396(3) -0.2500(3) -0.4046(3) 0.0514(9) Uani 1.000000 . . .
H21 H -0.3918(3) -0.2365(3) -0.4487(3) 0.0617(11) Uiso 1.000000 R . .
C4 C -0.8986(3) -0.4155(3) -0.1010(2) 0.0386(7) Uani 1.000000 . . .
H4 H -0.9253(3) -0.3670(3) -0.0547(2) 0.0464(9) Uiso 1.000000 R . .
C20 C -0.4112(3) -0.1990(3) -0.3026(3) 0.0485(9) Uani 1.000000 . . .
C10 C -0.6273(3) -0.8921(3) -0.3823(3) 0.0457(8) Uani 1.000000 . . .
C8 C -0.8088(3) -0.9693(3) -0.4969(3) 0.0493(9) Uani 1.000000 . . .
C29 C -0.7803(3) -0.1696(3) -0.2789(3) 0.0487(9) Uani 1.000000 . . .
C14 C -0.9778(3) -0.6386(3) -0.5663(3) 0.0469(8) Uani 1.000000 . . .
H14 H -1.0219(3) -0.5979(3) -0.6189(3) 0.0563(10) Uiso 1.000000 R . .
C25 C -0.4766(3) -0.3326(3) -0.0155(3) 0.0534(10) Uani 1.000000 . . .
C9 C -0.6951(3) -0.9684(3) -0.4554(3) 0.0517(9) Uani 1.000000 . . .
H9 H -0.6580(3) -1.0266(3) -0.4794(3) 0.0620(11) Uiso 1.000000 R . .
C12 C -1.1433(3) -0.6376(3) -0.4900(4) 0.0586(11) Uani 1.000000 . . .
H12a H -1.1951(4) -0.6965(9) -0.524(2) 0.0878(16) Uiso 1.000000 GR . .
H12b H -1.1486(7) -0.621(2) -0.4166(4) 0.0878(16) Uiso 1.000000 GR . .
H12c H -1.1619(9) -0.5756(15) -0.531(2) 0.0878(16) Uiso 1.000000 GR . .
C16 C -0.8375(4) -0.6263(4) -0.6724(3) 0.0601(11) Uani 1.000000 . . .
H16a H -0.7581(7) -0.607(2) -0.6510(6) 0.0902(16) Uiso 1.000000 GR . .
H16b H -0.851(2) -0.6847(9) -0.7286(10) 0.0902(16) Uiso 1.000000 GR . .
H16c H -0.8798(19) -0.5652(16) -0.6995(16) 0.0902(16) Uiso 1.000000 GR . .
C24 C -0.4729(4) -0.2990(4) 0.0985(3) 0.0764(14) Uani 1.000000 . . .
H24a H -0.4034(15) -0.259(3) 0.1321(9) 0.115(2) Uiso 1.000000 GR . .
H24b H -0.5359(18) -0.254(2) 0.1010(3) 0.115(2) Uiso 1.000000 GR . .
H24c H -0.477(3) -0.3618(5) 0.1369(8) 0.115(2) Uiso 1.000000 GR . .
C30 C -0.8781(4) -0.1062(3) -0.2971(5) 0.0742(13) Uani 1.000000 . . .
H30a H -0.9285(14) -0.1296(19) -0.3667(13) 0.111(2) Uiso 1.000000 GR . .
H30b H -0.9158(17) -0.114(2) -0.2406(17) 0.111(2) Uiso 1.000000 GR . .
H30c H -0.8562(5) -0.0316(5) -0.297(3) 0.111(2) Uiso 1.000000 GR . .
C18 C -0.8364(5) -0.8685(5) -0.0512(4) 0.0921(18) Uani 1.000000 . . .
H18a H -0.846(4) -0.9451(6) -0.0501(9) 0.138(3) Uiso 1.000000 GR . .
H18b H -0.7655(15) -0.844(3) -0.0017(7) 0.138(3) Uiso 1.000000 GR . .
H18c H -0.897(2) -0.833(3) -0.0294(14) 0.138(3) Uiso 1.000000 GR . .
C28 C -0.2972(4) -0.5171(5) -0.1453(4) 0.0746(14) Uani 1.000000 . . .
H28a H -0.3184(13) -0.5883(7) -0.132(3) 0.112(2) Uiso 1.000000 GR . .
H28b H -0.285(2) -0.519(2) -0.2170(10) 0.112(2) Uiso 1.000000 GR . .
H28c H -0.2286(8) -0.4928(16) -0.092(2) 0.112(2) Uiso 1.000000 GR . .
C17 C -0.8369(3) -0.8436(3) -0.1588(3) 0.0530(9) Uani 1.000000 . . .
C27 C -0.3881(3) -0.4428(3) -0.1377(3) 0.0507(9) Uani 1.000000 . . .
C23 C -0.5570(3) -0.3590(4) -0.5654(3) 0.0604(11) Uani 1.000000 . . .
H23a H -0.561(3) -0.4365(4) -0.5718(3) 0.0906(16) Uiso 1.000000 GR . .
H23b H -0.6283(13) -0.332(2) -0.6034(6) 0.0906(16) Uiso 1.000000 GR . .
H23c H -0.4985(14) -0.335(2) -0.5967(7) 0.0906(16) Uiso 1.000000 GR . .
C26 C -0.3960(3) -0.3987(4) -0.0384(3) 0.0624(11) Uani 1.000000 . . .
H26 H -0.3391(3) -0.4160(4) 0.0213(3) 0.0749(14) Uiso 1.000000 R . .
C19 C -0.3103(3) -0.1250(4) -0.2675(4) 0.0637(12) Uani 1.000000 . . .
H19a H -0.3308(7) -0.0575(10) -0.237(2) 0.0955(18) Uiso 1.000000 GR . .
H19b H -0.2528(10) -0.1568(12) -0.2136(19) 0.0955(18) Uiso 1.000000 GR . .
H19c H -0.2819(16) -0.113(2) -0.3293(6) 0.0955(18) Uiso 1.000000 GR . .
C7 C -0.8655(4) -1.0540(3) -0.5821(4) 0.0712(13) Uani 1.000000 . . .
H7a H -0.9323(16) -1.081(2) -0.5652(15) 0.107(2) Uiso 1.000000 GR . .
H7b H -0.886(3) -1.0240(8) -0.6515(6) 0.107(2) Uiso 1.000000 GR . .
H7c H -0.8148(11) -1.1119(13) -0.585(2) 0.107(2) Uiso 1.000000 GR . .
C11 C -0.5064(4) -0.9086(4) -0.3432(4) 0.0684(13) Uani 1.000000 . . .
H11a H -0.4654(4) -0.8415(7) -0.339(3) 0.1027(19) Uiso 1.000000 GR . .
H11b H -0.4906(5) -0.935(3) -0.2719(12) 0.1027(19) Uiso 1.000000 GR . .
H11c H -0.4833(6) -0.961(2) -0.3924(15) 0.1027(19) Uiso 1.000000 GR . .
Cl2 Cl -0.8374(4) -0.1573(3) 0.1077(4) 0.0882(12) Uani 0.677(9) D U 1
O9 O -0.7334(6) -0.1635(7) 0.1882(9) 0.161(4) Uani 0.677(9) D U 1
O10 O -0.9008(8) -0.2482(7) 0.1264(8) 0.104(3) Uani 0.677(9) D U 1
O11 O -0.8401(8) -0.1547(5) -0.0005(6) 0.139(3) Uani 0.677(9) D U 1
O12 O -0.8921(7) -0.0653(6) 0.1399(7) 0.111(3) Uani 0.677(9) D U 1
Cl2A Cl -0.8305(8) -0.1901(11) 0.1444(11) 0.113(3) Uani 0.323(9) D U 2
O9A O -0.841(2) -0.0743(17) 0.156(2) 0.149(7) Uani 0.323(9) D U 2
O10A O -0.793(2) -0.235(2) 0.2438(17) 0.188(8) Uani 0.323(9) D U 2
O11A O -0.7504(13) -0.2151(14) 0.0862(14) 0.135(6) Uani 0.323(9) D U 2
O12A O -0.9315(16) -0.2434(18) 0.0944(19) 0.111(6) Uani 0.323(9) D U 2

loop_
_atom_site_aniso_label
_atom_site_aniso_U_11
_atom_site_aniso_U_22
_atom_site_aniso_U_33
_atom_site_aniso_U_12
_atom_site_aniso_U_13
_atom_site_aniso_U_23
Ru1 0.02855(14) 0.03149(14) 0.03301(14) 0.00342(10) 0.00665(10) 0.00157(10)
Ru2 0.03131(15) 0.04323(16) 0.03168(15) -0.00603(11) 0.00288(10) 0.00565(11)
S1 0.0278(4) 0.0396(4) 0.0355(4) 0.0012(3) 0.0097(3) 0.0021(3)
O3 0.0277(11) 0.0395(12) 0.0447(13) 0.0002(9) 0.0060(9) -0.0029(10)
O4 0.0352(12) 0.0403(12) 0.0323(11) 0.0057(9) 0.0081(9) 0.0030(9)
O2 0.0353(12) 0.0467(13) 0.0379(12) 0.0122(10) 0.0072(9) 0.0031(10)
O6 0.0290(11) 0.0565(14) 0.0350(12) -0.0020(10) 0.0071(9) 0.0082(10)
O8 0.0314(12) 0.0565(15) 0.0396(13) -0.0022(10) 0.0034(10) 0.0121(11)
O1 0.0443(13) 0.0379(13) 0.0495(14) -0.0029(10) 0.0141(11) -0.0066(10)
O5 0.0398(13) 0.0532(15) 0.0476(14) -0.0120(11) 0.0043(11) 0.0094(11)
O7 0.0467(14) 0.0552(15) 0.0335(12) -0.0103(11) 0.0016(10) 0.0024(11)
N1 0.0244(12) 0.0358(14) 0.0315(13) 0.0046(10) 0.0057(10) 0.0053(10)
N2 0.0303(13) 0.0375(14) 0.0286(13) -0.0002(11) 0.0029(10) 0.0034(11)
N3 0.0438(16) 0.0364(15) 0.0446(17) 0.0032(12) 0.0155(13) 0.0044(12)
N4 0.0431(17) 0.0407(16) 0.0404(16) -0.0068(14) 0.0088(13) 0.0040(12)
C5 0.0363(17) 0.051(2) 0.0324(16) 0.0046(15) 0.0135(13) 0.0063(14)
C2 0.0275(15) 0.0387(17) 0.0267(14) 0.0023(12) 0.0038(12) 0.0066(12)
C1 0.0297(15) 0.0348(16) 0.0270(14) 0.0053(12) 0.0038(12) 0.0040(12)
C6 0.0297(16) 0.0382(17) 0.0341(16) 0.0012(13) 0.0058(12) 0.0043(13)
C13 0.0297(16) 0.0384(18) 0.0451(19) 0.0045(14) -0.0023(14) -0.0078(15)
C3 0.0442(18) 0.0367(17) 0.0268(15) 0.0008(14) 0.0047(13) 0.0010(12)
C15 0.0436(19) 0.0418(18) 0.0339(17) 0.0073(15) 0.0038(14) 0.0017(14)
C22 0.0304(17) 0.058(2) 0.0450(19) 0.0105(15) 0.0113(14) 0.0182(16)
C21 0.0332(18) 0.071(3) 0.055(2) 0.0000(17) 0.0151(16) 0.0235(19)
C4 0.0450(19) 0.0435(18) 0.0282(16) 0.0060(15) 0.0113(13) 0.0008(13)
C20 0.0299(17) 0.050(2) 0.063(2) -0.0005(15) 0.0019(16) 0.0245(18)
C10 0.048(2) 0.048(2) 0.047(2) 0.0161(17) 0.0200(16) 0.0130(16)
C8 0.061(2) 0.0378(19) 0.057(2) -0.0024(17) 0.0300(19) 0.0003(16)
C29 0.054(2) 0.0358(19) 0.055(2) -0.0075(17) 0.0142(18) 0.0017(16)
C14 0.0384(19) 0.051(2) 0.046(2) 0.0114(16) -0.0006(15) 0.0063(16)
C25 0.054(2) 0.067(3) 0.0335(18) -0.020(2) 0.0003(16) 0.0072(17)
C9 0.061(2) 0.0369(19) 0.065(2) 0.0112(17) 0.032(2) 0.0012(17)
C12 0.0333(19) 0.062(3) 0.073(3) 0.0111(17) 0.0032(18) -0.002(2)
C16 0.068(3) 0.073(3) 0.044(2) 0.023(2) 0.0172(19) 0.0207(19)
C24 0.083(3) 0.098(4) 0.038(2) -0.012(3) -0.001(2) 0.002(2)
C30 0.070(3) 0.043(2) 0.109(4) 0.014(2) 0.022(3) 0.004(2)
C18 0.112(5) 0.116(5) 0.058(3) 0.018(4) 0.031(3) 0.036(3)
C28 0.048(2) 0.117(4) 0.064(3) 0.023(3) 0.013(2) 0.040(3)
C17 0.060(2) 0.051(2) 0.051(2) 0.0067(18) 0.0169(18) 0.0104(18)
C27 0.0346(18) 0.071(3) 0.046(2) -0.0061(17) 0.0041(15) 0.0225(18)
C23 0.048(2) 0.092(3) 0.046(2) 0.005(2) 0.0192(18) 0.011(2)
C26 0.044(2) 0.095(3) 0.042(2) -0.002(2) -0.0042(17) 0.023(2)
C19 0.040(2) 0.063(3) 0.085(3) -0.0098(19) 0.004(2) 0.025(2)
C7 0.076(3) 0.054(2) 0.090(3) -0.016(2) 0.043(3) -0.024(2)
C11 0.051(2) 0.079(3) 0.076(3) 0.035(2) 0.016(2) 0.008(2)
Cl2 0.0674(16) 0.0587(14) 0.124(3) -0.0047(10) 0.0078(15) -0.0230(14)
O9 0.083(4) 0.134(6) 0.224(8) -0.004(3) -0.031(3) -0.008(4)
O10 0.098(6) 0.087(4) 0.113(6) -0.019(3) 0.010(4) -0.017(3)
O11 0.205(8) 0.084(4) 0.129(5) -0.003(4) 0.058(3) -0.027(3)
O12 0.101(6) 0.086(4) 0.123(6) 0.013(3) -0.001(3) -0.027(3)
Cl2A 0.071(4) 0.137(7) 0.122(6) -0.039(4) 0.039(4) -0.081(5)
O9A 0.143(15) 0.137(9) 0.162(14) -0.032(5) 0.058(8) -0.081(6)
O10A 0.180(14) 0.229(15) 0.153(9) 0.003(7) 0.055(6) -0.039(6)
O11A 0.106(8) 0.151(12) 0.151(11) -0.026(6) 0.065(6) -0.069(7)
O12A 0.084(7) 0.127(11) 0.123(11) -0.033(5) 0.050(5) -0.061(7)

loop_
_atom_type_symbol
_atom_type_scat_dispersion_real
_atom_type_scat_dispersion_imag
_atom_type_scat_Cromer_Mann_a1
_atom_type_scat_Cromer_Mann_a2
_atom_type_scat_Cromer_Mann_a3
_atom_type_scat_Cromer_Mann_a4
_atom_type_scat_Cromer_Mann_b1
_atom_type_scat_Cromer_Mann_b2
_atom_type_scat_Cromer_Mann_b3
_atom_type_scat_Cromer_Mann_b4
_atom_type_scat_Cromer_Mann_c
_atom_type_scat_source
_atom_type_scat_dispersion_source
C 0.00347 0.00161 2.31000 1.02000 1.58860 0.86500 20.84390 10.20750 0.56870 51.65120 0.21560 'International Tables Volume C Table 6.1.1.4 (pp. 500-502)' 'Henke, Gullikson and Davis, At. Data and Nucl. Data Tables, 1993, 54, 2'
Cl 0.14873 0.16029 11.46040 7.19640 6.25560 1.64550 0.01040 1.16620 18.51940 47.77840 -9.55740 'International Tables Volume C Table 6.1.1.4 (pp. 500-502)' 'Henke, Gullikson and Davis, At. Data and Nucl. Data Tables, 1993, 54, 2'
H 0.00000 0.00000 0.49300 0.32291 0.14019 0.04081 10.51090 26.12570 3.14236 57.79970 0.00304 'International Tables Volume C Table 6.1.1.4 (pp. 500-502)' 'Henke, Gullikson and Davis, At. Data and Nucl. Data Tables, 1993, 54, 2'
N 0.00653 0.00323 12.21260 3.13220 2.01250 1.16630 0.00570 9.89330 28.99750 0.58260 -11.52900 'International Tables Volume C Table 6.1.1.4 (pp. 500-502)' 'Henke, Gullikson and Davis, At. Data and Nucl. Data Tables, 1993, 54, 2'
O 0.01158 0.00611 3.04850 2.28680 1.54630 0.86700 13.27710 5.70110 0.32390 32.90890 0.25080 'International Tables Volume C Table 6.1.1.4 (pp. 500-502)' 'Henke, Gullikson and Davis, At. Data and Nucl. Data Tables, 1993, 54, 2'
Ru -1.23940 0.83517 19.26740 12.91820 4.86337 1.56756 0.80852 8.43467 24.79970 94.29280 5.37874 'International Tables Volume C Table 6.1.1.4 (pp. 500-502)' 'Henke, Gullikson and Davis, At. Data and Nucl. Data Tables, 1993, 54, 2'
S 0.12424 0.12443 6.90530 5.20340 1.43790 1.58630 1.46790 22.21510 0.25360 56.17200 0.86690 'International Tables Volume C Table 6.1.1.4 (pp. 500-502)' 'Henke, Gullikson and Davis, At. Data and Nucl. Data Tables, 1993, 54, 2'

loop_
_geom_angle_atom_site_label_1
_geom_angle_atom_site_label_2
_geom_angle_atom_site_label_3
_geom_angle
_geom_angle_site_symmetry_1
_geom_angle_site_symmetry_3
_geom_angle_publ_flag
O4 Ru1 O3 93.92(9) . . y
O2 Ru1 O3 178.64(9) . . y
O2 Ru1 O4 87.42(9) . . y
O1 Ru1 O3 87.74(9) . . y
O1 Ru1 O4 87.13(9) . . y
O1 Ru1 O2 92.52(9) . . y
N1 Ru1 O3 88.70(9) . . y
N1 Ru1 O4 88.93(9) . . y
N1 Ru1 O2 91.14(9) . . y
N1 Ru1 O1 174.49(10) . . y
N3 Ru1 O3 89.31(10) . . y
N3 Ru1 O4 176.72(10) . . y
N3 Ru1 O2 89.34(10) . . y
N3 Ru1 O1 93.53(11) . . y
N3 Ru1 N1 90.62(11) . . y
O8 Ru2 O6 86.00(9) . . y
O5 Ru2 O6 92.31(10) . . y
O5 Ru2 O8 87.87(10) . . y
O7 Ru2 O6 179.52(10) . . y
O7 Ru2 O8 94.36(10) . . y
O7 Ru2 O5 87.39(10) . . y
N2 Ru2 O6 88.36(10) . . y
N2 Ru2 O8 89.47(10) . . y
N2 Ru2 O5 177.21(10) . . y
N2 Ru2 O7 91.96(10) . . y
N4 Ru2 O6 91.10(10) . . y
N4 Ru2 O8 177.10(10) . . y
N4 Ru2 O5 92.10(11) . . y
N4 Ru2 O7 88.54(11) . . y
N4 Ru2 N2 90.59(11) . . y
N2 S1 N1 96.75(13) . . ?
C13 O3 Ru1 122.8(2) . . ?
C15 O4 Ru1 123.0(2) . . ?
C10 O2 Ru1 123.7(2) . . ?
C22 O6 Ru2 123.5(2) . . ?
C27 O8 Ru2 123.0(3) . . ?
C8 O1 Ru1 123.7(2) . . ?
C20 O5 Ru2 122.2(2) . . ?
C25 O7 Ru2 122.6(3) . . ?
S1 N1 Ru1 119.29(14) . . ?
C1 N1 Ru1 131.8(2) . . ?
C1 N1 S1 108.7(2) . . ?
S1 N2 Ru2 117.86(14) . . ?
C2 N2 Ru2 133.2(2) . . ?
C2 N2 S1 108.9(2) . . ?
C17 N3 Ru1 171.4(3) . . ?
C29 N4 Ru2 175.6(3) . . ?
C6 C5 H5 118.9(2) . . ?
C4 C5 H5 118.93(19) . . ?
C4 C5 C6 122.1(3) . . ?
C1 C2 N2 113.0(3) . . ?
C3 C2 N2 126.7(3) . . ?
C3 C2 C1 120.3(3) . . ?
C2 C1 N1 112.6(3) . . ?
C6 C1 N1 126.6(3) . . ?
C6 C1 C2 120.7(3) . . ?
C1 C6 C5 117.5(3) . . ?
H6 C6 C5 121.2(2) . . ?
H6 C6 C1 121.24(18) . . ?
C14 C13 O3 125.6(3) . . ?
C12 C13 O3 113.8(3) . . ?
C12 C13 C14 120.6(3) . . ?
H3 C3 C2 121.19(18) . . ?
C4 C3 C2 117.6(3) . . ?
C4 C3 H3 121.19(19) . . ?
C14 C15 O4 125.7(3) . . ?
C16 C15 O4 114.0(3) . . ?
C16 C15 C14 120.3(3) . . ?
C21 C22 O6 124.9(3) . . ?
C23 C22 O6 114.0(3) . . ?
C23 C22 C21 121.0(3) . . ?
H21 C21 C22 116.3(2) . . ?
C20 C21 C22 127.5(3) . . ?
C20 C21 H21 116.3(2) . . ?
C3 C4 C5 121.7(3) . . ?
H4 C4 C5 119.16(19) . . ?
H4 C4 C3 119.16(19) . . ?
C21 C20 O5 125.7(3) . . ?
C19 C20 O5 114.1(4) . . ?
C19 C20 C21 120.1(4) . . ?
C9 C10 O2 125.3(3) . . ?
C11 C10 O2 114.8(4) . . ?
C11 C10 C9 119.9(3) . . ?
C9 C8 O1 125.4(3) . . ?
C7 C8 O1 114.5(4) . . ?
C7 C8 C9 120.1(3) . . ?
C30 C29 N4 178.3(4) . . ?
C15 C14 C13 128.5(3) . . ?
H14 C14 C13 115.73(19) . . ?
H14 C14 C15 115.7(2) . . ?
C24 C25 O7 114.5(4) . . ?
C26 C25 O7 125.9(3) . . ?
C26 C25 C24 119.6(4) . . ?
C8 C9 C10 128.2(3) . . ?
H9 C9 C10 115.9(2) . . ?
H9 C9 C8 115.9(2) . . ?
H12a C12 C13 109.5 . . ?
H12b C12 C13 109.5 . . ?
H12b C12 H12a 109.5 . . ?
H12c C12 C13 109.5 . . ?
H12c C12 H12a 109.5 . . ?
H12c C12 H12b 109.5 . . ?
H16a C16 C15 109.5 . . ?
H16b C16 C15 109.5 . . ?
H16b C16 H16a 109.5 . . ?
H16c C16 C15 109.5 . . ?
H16c C16 H16a 109.5 . . ?
H16c C16 H16b 109.5 . . ?
H24a C24 C25 109.5 . . ?
H24b C24 C25 109.5 . . ?
H24b C24 H24a 109.5 . . ?
H24c C24 C25 109.5 . . ?
H24c C24 H24a 109.5 . . ?
H24c C24 H24b 109.5 . . ?
H30a C30 C29 109.5 . . ?
H30b C30 C29 109.5 . . ?
H30b C30 H30a 109.5 . . ?
H30c C30 C29 109.5 . . ?
H30c C30 H30a 109.5 . . ?
H30c C30 H30b 109.5 . . ?
H18b C18 H18a 109.5 . . ?
H18c C18 H18a 109.5 . . ?
H18c C18 H18b 109.5 . . ?
C17 C18 H18a 109.5 . . ?
C17 C18 H18b 109.5 . . ?
C17 C18 H18c 109.5 . . ?
H28b C28 H28a 109.5 . . ?
H28c C28 H28a 109.5 . . ?
H28c C28 H28b 109.5 . . ?
C27 C28 H28a 109.5 . . ?
C27 C28 H28b 109.5 . . ?
C27 C28 H28c 109.5 . . ?
C18 C17 N3 178.5(5) . . ?
C28 C27 O8 114.5(4) . . ?
C26 C27 O8 125.3(4) . . ?
C26 C27 C28 120.3(3) . . ?
H23a C23 C22 109.5 . . ?
H23b C23 C22 109.5 . . ?
H23b C23 H23a 109.5 . . ?
H23c C23 C22 109.5 . . ?
H23c C23 H23a 109.5 . . ?
H23c C23 H23b 109.5 . . ?
C27 C26 C25 128.4(3) . . ?
H26 C26 C25 115.8(2) . . ?
H26 C26 C27 115.8(2) . . ?
H19a C19 C20 109.5 . . ?
H19b C19 C20 109.5 . . ?
H19b C19 H19a 109.5 . . ?
H19c C19 C20 109.5 . . ?
H19c C19 H19a 109.5 . . ?
H19c C19 H19b 109.5 . . ?
H7a C7 C8 109.5 . . ?
H7b C7 C8 109.5 . . ?
H7b C7 H7a 109.5 . . ?
H7c C7 C8 109.5 . . ?
H7c C7 H7a 109.5 . . ?
H7c C7 H7b 109.5 . . ?
H11a C11 C10 109.5 . . ?
H11b C11 C10 109.5 . . ?
H11b C11 H11a 109.5 . . ?
H11c C11 C10 109.5 . . ?
H11c C11 H11a 109.5 . . ?
H11c C11 H11b 109.5 . . ?
O10 Cl2 O9 101.9(6) . . ?
O11 Cl2 O9 121.1(7) . . ?
O11 Cl2 O10 112.0(6) . . ?
O12 Cl2 O9 106.9(6) . . ?
O12 Cl2 O10 105.3(8) . . ?
O12 Cl2 O11 108.5(5) . . ?
O10A Cl2A O9A 113.1(14) . . ?
O11A Cl2A O9A 109.5(14) . . ?
O11A Cl2A O10A 106.1(15) . . ?
O12A Cl2A O9A 112.9(16) . . ?
O12A Cl2A O10A 104.8(17) . . ?
O12A Cl2A O11A 110.2(13) . . ?

loop_
_geom_bond_atom_site_label_1
_geom_bond_atom_site_label_2
_geom_bond_distance
_geom_bond_site_symmetry_2
_geom_bond_publ_flag
Ru1 O3 2.018(2) . y
Ru1 O4 2.007(2) . y
Ru1 O2 2.034(2) . y
Ru1 O1 2.027(2) . y
Ru1 N1 1.974(3) . y
Ru1 N3 2.038(3) . y
Ru2 O6 2.014(2) . y
Ru2 O8 2.007(2) . y
Ru2 O5 2.015(2) . y
Ru2 O7 2.007(2) . y
Ru2 N2 2.002(3) . y
Ru2 N4 2.039(3) . y
S1 N1 1.662(3) . ?
S1 N2 1.665(3) . ?
O3 C13 1.278(4) . ?
O4 C15 1.286(4) . ?
O2 C10 1.280(4) . ?
O6 C22 1.277(4) . ?
O8 C27 1.282(4) . ?
O1 C8 1.281(4) . ?
O5 C20 1.285(5) . ?
O7 C25 1.280(5) . ?
N1 C1 1.379(4) . ?
N2 C2 1.368(4) . ?
N3 C17 1.132(5) . ?
N4 C29 1.138(5) . ?
C5 H5 0.9500 . ?
C5 C6 1.367(5) . ?
C5 C4 1.405(5) . ?
C2 C1 1.423(4) . ?
C2 C3 1.410(4) . ?
C1 C6 1.404(4) . ?
C6 H6 0.9500 . ?
C13 C14 1.388(5) . ?
C13 C12 1.501(5) . ?
C3 H3 0.9500 . ?
C3 C4 1.371(5) . ?
C15 C14 1.384(5) . ?
C15 C16 1.500(5) . ?
C22 C21 1.403(5) . ?
C22 C23 1.490(5) . ?
C21 H21 0.9500 . ?
C21 C20 1.386(6) . ?
C4 H4 0.9500 . ?
C20 C19 1.512(5) . ?
C10 C9 1.406(6) . ?
C10 C11 1.486(5) . ?
C8 C9 1.381(6) . ?
C8 C7 1.508(6) . ?
C29 C30 1.449(6) . ?
C14 H14 0.9500 . ?
C25 C24 1.497(6) . ?
C25 C26 1.392(6) . ?
C9 H9 0.9500 . ?
C12 H12a 0.9800 . ?
C12 H12b 0.9800 . ?
C12 H12c 0.9800 . ?
C16 H16a 0.9800 . ?
C16 H16b 0.9800 . ?
C16 H16c 0.9800 . ?
C24 H24a 0.9800 . ?
C24 H24b 0.9800 . ?
C24 H24c 0.9800 . ?
C30 H30a 0.9800 . ?
C30 H30b 0.9800 . ?
C30 H30c 0.9800 . ?
C18 H18a 0.9800 . ?
C18 H18b 0.9800 . ?
C18 H18c 0.9800 . ?
C18 C17 1.456(6) . ?
C28 H28a 0.9800 . ?
C28 H28b 0.9800 . ?
C28 H28c 0.9800 . ?
C28 C27 1.501(6) . ?
C27 C26 1.393(6) . ?
C23 H23a 0.9800 . ?
C23 H23b 0.9800 . ?
C23 H23c 0.9800 . ?
C26 H26 0.9500 . ?
C19 H19a 0.9800 . ?
C19 H19b 0.9800 . ?
C19 H19c 0.9800 . ?
C7 H7a 0.9800 . ?
C7 H7b 0.9800 . ?
C7 H7c 0.9800 . ?
C11 H11a 0.9800 . ?
C11 H11b 0.9800 . ?
C11 H11c 0.9800 . ?
Cl2 O9 1.449(7) . ?
Cl2 O10 1.461(9) . ?
Cl2 O11 1.401(8) . ?
Cl2 O12 1.446(7) . ?
Cl2A O9A 1.47(2) . ?
Cl2A O10A 1.42(2) . ?
Cl2A O11A 1.425(14) . ?
Cl2A O12A 1.399(18) . ?

loop_
_geom_torsion_atom_site_label_1
_geom_torsion_atom_site_label_2
_geom_torsion_atom_site_label_3
_geom_torsion_atom_site_label_4
_geom_torsion
_geom_torsion_site_symmetry_1
_geom_torsion_site_symmetry_2
_geom_torsion_site_symmetry_3
_geom_torsion_site_symmetry_4
_geom_torsion_publ_flag
Ru1 O3 C13 C14 7.0(3) . . . . ?
Ru1 O3 C13 C12 -173.7(3) . . . . ?
Ru1 O4 C15 C14 0.7(3) . . . . ?
Ru1 O4 C15 C16 -179.4(3) . . . . ?
Ru1 O2 C10 C9 1.7(3) . . . . ?
Ru1 O2 C10 C11 -178.1(3) . . . . ?
Ru1 O1 C8 C9 13.1(3) . . . . ?
Ru1 O1 C8 C7 -167.1(3) . . . . ?
Ru1 N1 S1 N2 176.79(15) . . . . ?
Ru1 N1 C1 C2 -176.2(3) . . . . ?
Ru1 N1 C1 C6 3.2(3) . . . . ?
Ru2 O6 C22 C21 -8.5(3) . . . . ?
Ru2 O6 C22 C23 173.4(3) . . . . ?
Ru2 O8 C27 C28 -176.3(3) . . . . ?
Ru2 O8 C27 C26 4.8(3) . . . . ?
Ru2 O5 C20 C21 15.8(3) . . . . ?
Ru2 O5 C20 C19 -164.9(3) . . . . ?
Ru2 O7 C25 C24 177.6(3) . . . . ?
Ru2 O7 C25 C26 -2.9(3) . . . . ?
Ru2 N2 S1 N1 -179.27(14) . . . . ?
Ru2 N2 C2 C1 178.9(3) . . . . ?
Ru2 N2 C2 C3 -1.2(3) . . . . ?
S1 N1 C1 C2 -0.4(2) . . . . ?
S1 N1 C1 C6 178.98(19) . . . . ?
S1 N2 C2 C1 0.0(2) . . . . ?
S1 N2 C2 C3 179.96(19) . . . . ?
O3 C13 C14 C15 -0.4(4) . . . . ?
O4 C15 C14 C13 -4.0(4) . . . . ?
O2 C10 C9 C8 -2.9(5) . . . . ?
O6 C22 C21 C20 -4.7(4) . . . . ?
O8 C27 C26 C25 1.9(5) . . . . ?
O1 C8 C9 C10 -5.5(5) . . . . ?
O5 C20 C21 C22 0.4(5) . . . . ?
O7 C25 C26 C27 -3.0(5) . . . . ?
N1 C1 C2 N2 0.3(3) . . . . ?
N1 C1 C2 C3 -179.7(2) . . . . ?
N1 C1 C6 C5 -179.7(3) . . . . ?
N2 C2 C1 C6 -179.2(2) . . . . ?
N2 C2 C3 C4 179.0(3) . . . . ?
C5 C6 C1 C2 -0.3(3) . . . . ?
C5 C4 C3 C2 0.8(4) . . . . ?
C13 C14 C15 C16 176.0(4) . . . . ?
C22 C21 C20 C19 -178.8(4) . . . . ?
C10 C9 C8 C7 174.8(4) . . . . ?
C25 C26 C27 C28 -177.0(5) . . . . ?

loop_
_restr_distance_atom_site_label_1
_restr_distance_atom_site_label_2
_restr_distance_site_symmetry_2
_restr_distance_target
_restr_distance_target_weight_param
_restr_distance_diff
Cl2 O9 1 1.5000 0.0200 0.0511
Cl2 O10 1 1.5000 0.0200 0.0392
Cl2 O11 1 1.5000 0.0200 0.0988
Cl2 O12 1 1.5000 0.0200 0.0542

loop_
_restr_equal_distance_atom_site_label_1
_restr_equal_distance_atom_site_label_2
_restr_equal_distance_site_symmetry_2
_restr_equal_distance_class_id
Cl2 O9 1 2
Cl2 O9 1 6
Cl2 O10 1 2
Cl2 O10 1 7
Cl2 O11 1 8
Cl2 O11 1 2
Cl2 O12 1 9
Cl2 O12 1 2
O9 O10 1 10
O9 O10 1 5
O9 O11 1 4
O9 O11 1 5
O9 O12 1 11
O9 O12 1 5
O10 O11 1 5
O10 O11 1 3
O10 O12 1 5
O10 O12 1 12
O11 O12 1 1
O11 O12 1 5
Cl2A O9A 1 6
Cl2A O10A 1 7
Cl2A O11A 1 8
Cl2A O12A 1 9
O9A O10A 1 10
O9A O11A 1 4
O9A O12A 1 11
O10A O11A 1 3
O10A O12A 1 12
O11A O12A 1 1

loop_
_restr_equal_distance_class_class_id
_restr_equal_distance_class_target_weight_param
_restr_equal_distance_class_average
_restr_equal_distance_class_esd
_restr_equal_distance_class_diff_max
1 0.0400 2.3130 0.0027 0.0027
2 0.0200 1.4392 0.0226 0.0379
3 0.0400 2.3241 0.0483 0.0483
4 0.0400 2.4250 0.0572 0.0572
5 0.0400 2.3434 0.0702 0.1387
6 0.0200 1.4619 0.0130 0.0130
7 0.0200 1.4417 0.0192 0.0192
8 0.0200 1.4129 0.0117 0.0117
9 0.0200 1.4225 0.0233 0.0233
10 0.0400 2.3387 0.0785 0.0785
11 0.0400 2.3602 0.0350 0.0350
12 0.0400 2.2733 0.0372 0.0372

loop_
_restr_U_similar_atom_site_label_1
_restr_U_similar_atom_site_label_2
_restr_U_similar_weight_param
Cl2 O9 0.0800
Cl2 O10 0.0800
Cl2 O11 0.0800
Cl2 O12 0.0800

loop_
_smtbx_masks_void_nr
_smtbx_masks_void_average_x
_smtbx_masks_void_average_y
_smtbx_masks_void_average_z
_smtbx_masks_void_volume
_smtbx_masks_void_count_electrons
_smtbx_masks_void_content
1 0.088 0.254 0.107 25.1 7.6 '1 water'
2 -0.088 0.746 0.893 25.1 7.4 '1 water'
3 0.500 0.000 1.000 115.9 24.0 '2 water'

loop_
_restr_rigu_atom_site_label_1
_restr_rigu_atom_site_label_2
_restr_rigu_target_weight_param
_restr_rigu_u13_diff
_restr_rigu_u23_diff
_restr_rigu_u33_diff
Cl2 O9 0.004000 0.013485 0.021412 -0.004522
Cl2 O10 0.004000 -0.003906 0.012044 -0.009156
Cl2 O11 0.004000 0.018355 -0.008227 0.010047
Cl2 O12 0.004000 0.003131 0.000412 -0.013659
O9 O10 0.004000 0.031411 0.028542 0.004314
O9 O11 0.004000 0.106225 -0.096162 0.014434
O9 O12 0.004000 -0.042416 -0.009453 0.012984
O10 O11 0.004000 -0.006135 0.020955 -0.015720
O10 O12 0.004000 -0.034815 -0.012969 -0.000291
O11 O12 0.004000 -0.022313 0.002744 -0.012964
Cl2A O9A 0.004000 0.001089 -0.000194 0.000524
Cl2A O10A 0.004000 -0.000826 -0.002619 -0.010438
Cl2A O11A 0.004000 -0.001000 0.004584 -0.008002
Cl2A O12A 0.004000 0.001135 0.011675 -0.018221
O9A O10A 0.004000 -0.010958 0.063743 -0.025744
O9A O11A 0.004000 0.011507 -0.029805 0.008927
O9A O12A 0.004000 -0.021334 0.016268 0.013269
O10A O11A 0.004000 0.034588 -0.030829 0.025522
O10A O12A 0.004000 0.004065 0.044167 0.047106
O11A O12A 0.004000 0.009941 -0.005615 0.019309
